data_7110445
loop_
_publ_author_name
'Ohff, Manuela'
'Ohff, Andreas'
'Milstein, David'

_publ_section_title
;
 Highly active PdII cyclometallated imine catalysts for the Heck reaction
;
_journal_issue 4
_journal_name_full 'Chemical Communications'
_journal_page_first 357
_journal_paper_doi 10.1039/a809883b
_journal_year 1999
_chemical_formula_sum 'C26 H28 F6 N2 O4 Pd2'
_chemical_formula_weight 759.30
_chemical_name_systematic
; 
 ? 
;
_space_group_IT_number 14
_symmetry_cell_setting monoclinic
_symmetry_space_group_name_Hall '-P 2ybc'
_symmetry_space_group_name_H-M 'P 1 21/c 1'
_atom_sites_solution_hydrogens geom
_atom_sites_solution_primary direct
_atom_sites_solution_secondary difmap
_audit_creation_method SHELXL
_cell_angle_alpha 90.00
_cell_angle_beta 97.75(3)
_cell_angle_gamma 90.00
_cell_formula_units_Z 8
_cell_length_a 17.044(3)
_cell_length_b 16.976(3)
_cell_length_c 19.725(4)
_cell_measurement_reflns_used 25
_cell_measurement_temperature 110
_cell_measurement_theta_max 27.51
_cell_measurement_theta_min 1.21
_cell_volume 5655.1(19)
_computing_structure_refinement 'SHELXL-93 (Sheldrick, 1993)'
_computing_structure_solution 'SHELXS-86 (Sheldrick, 1990)'
_diffrn_ambient_temperature 293(2)
_diffrn_measurement_device AFC5R
_diffrn_measurement_method 'omega scan'
_diffrn_radiation_monochromator graphite
_diffrn_radiation_source 'fine-focus sealed tube'
_diffrn_radiation_type MoK\a
_diffrn_radiation_wavelength 0.71073
_diffrn_reflns_av_R_equivalents 0.0481
_diffrn_reflns_av_sigmaI/netI 0.0895
_diffrn_reflns_limit_h_max 22
_diffrn_reflns_limit_h_min -22
_diffrn_reflns_limit_k_max 22
_diffrn_reflns_limit_k_min 0
_diffrn_reflns_limit_l_max 15
_diffrn_reflns_limit_l_min -25
_diffrn_reflns_number 23194
_diffrn_reflns_theta_max 27.51
_diffrn_reflns_theta_min 1.21
_diffrn_standards_decay_% 3
_diffrn_standards_interval_count 200
_diffrn_standards_number 3
_exptl_absorpt_coefficient_mu 1.346
_exptl_crystal_colour yellow
_exptl_crystal_density_diffrn 1.784
_exptl_crystal_description plate
_exptl_crystal_F_000 3008
_exptl_crystal_size_max 0.2
_exptl_crystal_size_mid 0.2
_exptl_crystal_size_min 0.05
_refine_diff_density_max 1.442
_refine_diff_density_min -1.183
_refine_diff_density_rms 0.149
_refine_ls_extinction_method none
_refine_ls_goodness_of_fit_all 1.107
_refine_ls_goodness_of_fit_obs 1.097
_refine_ls_matrix_type fullcycle
_refine_ls_number_parameters 733
_refine_ls_number_reflns 12988
_refine_ls_number_restraints 0
_refine_ls_restrained_S_all 1.200
_refine_ls_restrained_S_obs 1.097
_refine_ls_R_factor_all 0.1113
_refine_ls_R_factor_obs 0.0618
_refine_ls_shift/esd_max 0.068
_refine_ls_shift/esd_mean 0.008
_refine_ls_structure_factor_coef Fsqd
_refine_ls_weighting_details 'w=1/[\s^2^(Fo^2^)+(0.0465P)^2^+0.0000P] where P=(Fo^2^+2Fc^2^)/3'
_refine_ls_weighting_scheme calc
_refine_ls_wR_factor_all 0.1464
_refine_ls_wR_factor_obs 0.1068
_reflns_number_observed 8420
_reflns_number_total 12993
_reflns_observed_criterion >2sigma(I)
_cod_data_source_file 809883bsup1.cif
_cod_data_source_block m104
_cod_depositor_comments
;
The following automatic conversions were performed:

'_symmetry_cell_setting' value 'Monoclinic' changed to 'monoclinic'
according to /home/saulius/struct/CIF-dictionaries/cif_core.dic
dictionary named 'cif_core.dic' version 2.4.2 from 2011-04-26.

Automatic conversion script
Id: cif_fix_values 1891 2012-01-12 08:04:46Z andrius 

The following automatic conversions were performed:

'_refine_ls_weighting_scheme' value 'calc
w=1/[\s^2^(Fo^2^)+(0.0465P)^2^+0.0000P] where P=(Fo^2^+2Fc^2^)/3' was
changed to 'calc'. New tag '_refine_ls_weighting_details' was
created. The value of the new tag was set to
'w=1/[\s^2^(Fo^2^)+(0.0465P)^2^+0.0000P] where P=(Fo^2^+2Fc^2^)/3'.

Automatic conversion script
Id: cif_fix_values 3143 2015-03-26 13:38:13Z robertas 
;
_cod_original_cell_volume 5655.1(18)
_cod_original_sg_symbol_H-M P2(1)/c
_cod_database_code 7110445

loop_
_symmetry_equiv_pos_as_xyz
'x, y, z'
'-x, y+1/2, -z+1/2'
'-x, -y, -z'
'x, -y-1/2, z-1/2'

loop_
_atom_site_aniso_label
_atom_site_aniso_U_11
_atom_site_aniso_U_22
_atom_site_aniso_U_33
_atom_site_aniso_U_23
_atom_site_aniso_U_13
_atom_site_aniso_U_12
Pd1 0.0216(3) 0.0113(2) 0.0186(3) 0.0013(2) 0.0032(2) -0.0003(2)
Pd2 0.0179(3) 0.0161(2) 0.0204(3) 0.0033(2) 0.0048(2) -0.0017(2)
Pd3 0.0196(3) 0.0116(2) 0.0205(3) 0.0004(2) 0.0034(2) -0.0002(2)
Pd4 0.0182(3) 0.0151(2) 0.0202(3) 0.0003(2) 0.0039(2) 0.0023(2)
N1 0.021(3) 0.018(3) 0.016(3) 0.002(2) 0.002(2) -0.003(2)
N2 0.015(3) 0.018(3) 0.018(3) 0.006(2) 0.004(2) 0.001(2)
N3 0.017(3) 0.019(3) 0.015(3) 0.001(2) -0.001(2) -0.003(2)
N4 0.019(3) 0.020(3) 0.023(3) 0.001(2) 0.004(2) 0.000(2)
F10 0.371(15) 0.119(7) 0.021(3) -0.016(4) 0.018(6) -0.163(9)
F11 0.061(4) 0.106(5) 0.074(4) -0.061(4) 0.025(3) -0.046(4)
F12 0.080(5) 0.119(7) 0.211(9) -0.136(7) -0.042(6) 0.039(5)
F20 0.038(3) 0.019(2) 0.033(2) 0.004(2) -0.003(2) -0.013(2)
F21 0.051(3) 0.026(2) 0.022(2) 0.007(2) 0.019(2) 0.005(2)
F22 0.028(2) 0.024(2) 0.036(2) 0.011(2) 0.002(2) 0.005(2)
F30 0.051(3) 0.027(2) 0.042(3) -0.005(2) -0.002(2) 0.017(2)
F31 0.072(4) 0.031(2) 0.030(3) -0.006(2) 0.022(2) -0.008(2)
F32 0.033(3) 0.040(3) 0.054(3) -0.027(2) 0.001(2) -0.008(2)
F40 0.033(3) 0.026(2) 0.049(3) 0.012(2) -0.014(2) 0.000(2)
F41 0.120(6) 0.085(4) 0.029(3) 0.024(3) 0.026(3) 0.056(4)
F42 0.036(3) 0.023(2) 0.110(5) 0.034(3) -0.011(3) -0.006(2)
O10 0.025(3) 0.021(3) 0.026(3) -0.002(2) 0.006(2) -0.004(2)
O11 0.025(3) 0.016(2) 0.029(3) -0.001(2) 0.004(2) -0.004(2)
O20 0.032(3) 0.016(2) 0.025(3) 0.009(2) 0.008(2) 0.004(2)
O21 0.023(3) 0.015(2) 0.031(3) 0.006(2) 0.012(2) -0.003(2)
O30 0.021(3) 0.020(2) 0.027(3) -0.004(2) 0.007(2) 0.000(2)
O31 0.025(3) 0.018(2) 0.029(3) -0.003(2) 0.006(2) -0.007(2)
O40 0.029(3) 0.014(2) 0.023(3) 0.006(2) 0.006(2) 0.001(2)
O41 0.025(3) 0.027(3) 0.025(3) 0.004(2) 0.007(2) 0.006(2)
C100 0.013(3) 0.017(3) 0.019(3) 0.000(3) -0.002(3) 0.001(3)
C101 0.026(4) 0.018(3) 0.023(4) -0.001(3) 0.007(3) 0.003(3)
C102 0.027(4) 0.028(4) 0.018(3) 0.007(3) 0.007(3) 0.008(3)
C103 0.025(4) 0.027(4) 0.028(4) 0.009(3) 0.003(3) -0.002(3)
C104 0.034(4) 0.014(3) 0.033(4) 0.003(3) 0.007(3) -0.003(3)
C105 0.018(3) 0.018(3) 0.023(4) 0.000(3) 0.005(3) 0.002(3)
C106 0.019(3) 0.016(3) 0.025(4) -0.002(3) 0.003(3) -0.005(3)
C107 0.052(5) 0.023(4) 0.027(4) -0.005(3) 0.009(4) -0.012(4)
C108 0.042(5) 0.024(4) 0.019(4) 0.000(3) 0.002(3) -0.004(3)
C109 0.047(5) 0.042(5) 0.025(4) 0.000(4) 0.000(4) 0.012(4)
C110 0.037(4) 0.024(4) 0.029(4) 0.005(3) 0.013(3) 0.004(3)
C111 0.030(4) 0.015(3) 0.023(4) 0.000(3) 0.010(3) -0.008(3)
C112 0.043(5) 0.039(5) 0.027(4) -0.014(4) 0.021(4) -0.006(4)
C200 0.017(3) 0.020(3) 0.023(4) 0.003(3) 0.001(3) 0.002(3)
C201 0.022(4) 0.021(3) 0.027(4) 0.002(3) 0.008(3) 0.005(3)
C202 0.018(3) 0.027(4) 0.020(4) 0.002(3) 0.005(3) 0.005(3)
C203 0.026(4) 0.030(4) 0.023(4) 0.000(3) 0.001(3) 0.001(3)
C204 0.024(4) 0.029(4) 0.024(4) -0.002(3) 0.004(3) -0.009(3)
C205 0.019(3) 0.020(3) 0.021(4) 0.007(3) 0.004(3) -0.001(3)
C206 0.016(3) 0.017(3) 0.022(3) 0.007(3) 0.002(3) 0.000(3)
C207 0.027(4) 0.025(4) 0.023(4) 0.004(3) -0.002(3) -0.011(3)
C208 0.027(4) 0.024(4) 0.019(4) 0.003(3) 0.006(3) -0.003(3)
C209 0.032(4) 0.024(4) 0.041(5) 0.010(3) 0.018(4) 0.005(3)
C210 0.028(4) 0.022(4) 0.023(4) 0.002(3) 0.005(3) 0.000(3)
C211 0.024(4) 0.011(3) 0.014(3) -0.002(2) 0.002(3) -0.002(3)
C212 0.022(3) 0.013(3) 0.021(4) -0.001(3) 0.005(3) -0.003(3)
C300 0.009(3) 0.022(3) 0.025(4) -0.005(3) 0.001(3) -0.001(3)
C301 0.026(4) 0.024(4) 0.024(4) 0.003(3) 0.004(3) -0.004(3)
C302 0.041(5) 0.033(4) 0.020(4) 0.003(3) 0.004(3) -0.001(4)
C303 0.042(5) 0.035(4) 0.035(5) -0.015(4) 0.005(4) -0.008(4)
C304 0.036(4) 0.021(4) 0.037(5) -0.005(3) 0.009(4) -0.004(3)
C305 0.023(4) 0.020(3) 0.026(4) -0.002(3) -0.002(3) -0.003(3)
C306 0.018(3) 0.015(3) 0.034(4) 0.001(3) 0.004(3) -0.003(3)
C307 0.044(5) 0.020(4) 0.025(4) 0.003(3) 0.003(3) 0.005(3)
C308 0.034(4) 0.013(3) 0.021(4) 0.003(3) 0.008(3) -0.002(3)
C309 0.030(4) 0.033(4) 0.024(4) -0.003(3) 0.014(3) 0.000(3)
C310 0.028(4) 0.037(4) 0.028(4) 0.004(3) 0.003(3) 0.008(3)
C311 0.029(4) 0.009(3) 0.016(3) 0.004(3) 0.002(3) 0.010(3)
C312 0.027(4) 0.018(3) 0.023(4) -0.003(3) -0.001(3) 0.001(3)
C400 0.021(3) 0.015(3) 0.018(3) -0.002(3) 0.001(3) -0.002(3)
C401 0.024(4) 0.024(4) 0.030(4) -0.004(3) 0.004(3) 0.000(3)
C402 0.038(4) 0.024(4) 0.020(4) -0.004(3) 0.006(3) -0.006(3)
C403 0.026(4) 0.028(4) 0.016(3) 0.001(3) 0.000(3) -0.002(3)
C404 0.018(3) 0.017(3) 0.033(4) 0.009(3) 0.000(3) 0.001(3)
C405 0.017(3) 0.020(3) 0.018(3) -0.002(3) -0.001(3) -0.005(3)
C406 0.017(3) 0.017(3) 0.020(3) -0.003(3) 0.003(3) -0.002(3)
C407 0.032(4) 0.020(3) 0.026(4) 0.000(3) 0.010(3) 0.004(3)
C408 0.021(3) 0.021(3) 0.019(3) 0.001(3) 0.006(3) 0.004(3)
C409 0.036(4) 0.030(4) 0.024(4) 0.006(3) 0.012(3) -0.002(3)
C410 0.038(5) 0.030(4) 0.026(4) -0.006(3) 0.007(3) 0.000(4)
C411 0.034(4) 0.010(3) 0.020(4) 0.000(3) 0.004(3) 0.000(3)
C412 0.041(5) 0.019(4) 0.028(4) 0.004(3) 0.011(3) 0.007(3)

loop_
_atom_site_label
_atom_site_type_symbol
_atom_site_fract_x
_atom_site_fract_y
_atom_site_fract_z
_atom_site_U_iso_or_equiv
_atom_site_thermal_displace_type
_atom_site_occupancy
_atom_site_calc_flag
_atom_site_refinement_flags
Pd1 Pd 0.14296(3) 0.78179(3) 0.22181(3) 0.01714(12) Uani 1 d .
Pd2 Pd -0.03447(3) 0.84957(3) 0.21751(3) 0.01796(12) Uani 1 d .
Pd3 Pd -0.36057(3) 0.85258(3) 0.24193(3) 0.01714(12) Uani 1 d .
Pd4 Pd -0.54060(3) 0.78999(3) 0.22812(3) 0.01771(12) Uani 1 d .
N1 N 0.1343(3) 0.6856(3) 0.1597(3) 0.0184(12) Uani 1 d .
N2 N -0.1034(3) 0.7672(3) 0.2557(3) 0.0171(12) Uani 1 d .
N3 N -0.3614(3) 0.9558(3) 0.1898(3) 0.0175(12) Uani 1 d .
N4 N -0.6048(3) 0.8759(3) 0.2674(3) 0.0208(12) Uani 1 d .
F10 F 0.1331(7) 0.9225(5) 0.4385(3) 0.171(6) Uani 1 d .
F11 F 0.2061(4) 0.9821(4) 0.3829(3) 0.079(2) Uani 1 d .
F12 F 0.0941(4) 1.0177(5) 0.3849(5) 0.142(4) Uani 1 d .
F20 F 0.1471(3) 1.0486(2) 0.1264(2) 0.0307(10) Uani 1 d .
F21 F 0.1312(3) 0.9716(2) 0.0398(2) 0.0317(10) Uani 1 d .
F22 F 0.0324(2) 1.0355(2) 0.0683(2) 0.0295(10) Uani 1 d .
F30 F -0.3605(3) 0.5997(3) 0.1184(2) 0.0407(12) Uani 1 d .
F31 F -0.3876(3) 0.6862(3) 0.0406(2) 0.0428(12) Uani 1 d .
F32 F -0.4796(3) 0.6149(3) 0.0702(2) 0.0426(12) Uani 1 d .
F40 F -0.3071(3) 0.6419(2) 0.3910(2) 0.0378(11) Uani 1 d .
F41 F -0.3983(4) 0.6843(4) 0.4445(3) 0.076(2) Uani 1 d .
F42 F -0.4227(3) 0.5962(3) 0.3692(3) 0.058(2) Uani 1 d .
O10 O 0.0345(3) 0.8951(3) 0.3107(2) 0.0242(11) Uani 1 d .
O11 O 0.1605(3) 0.8706(3) 0.2939(2) 0.0235(11) Uani 1 d .
O20 O 0.1325(3) 0.8761(3) 0.1465(2) 0.0241(11) Uani 1 d .
O21 O 0.0201(3) 0.9358(3) 0.1665(2) 0.0223(11) Uani 1 d .
O30 O -0.4881(3) 0.7028(3) 0.1773(2) 0.0221(10) Uani 1 d .
O31 O -0.3770(3) 0.7677(3) 0.1587(2) 0.0235(11) Uani 1 d .
O40 O -0.3498(3) 0.7548(3) 0.3053(2) 0.0219(10) Uani 1 d .
O41 O -0.4780(3) 0.7391(3) 0.3211(2) 0.0252(11) Uani 1 d .
C100 C 0.1523(4) 0.6999(4) 0.2912(3) 0.0167(13) Uani 1 d .
C101 C 0.1686(4) 0.7084(4) 0.3612(3) 0.0222(15) Uani 1 d .
H101 H 0.1820(4) 0.7577(4) 0.3800(3) 0.027 Uiso 1 calc R
C102 C 0.1651(4) 0.6439(4) 0.4039(3) 0.024(2) Uani 1 d .
H102 H 0.1749(4) 0.6507(4) 0.4511(3) 0.029 Uiso 1 calc R
C103 C 0.1473(4) 0.5699(4) 0.3772(4) 0.027(2) Uani 1 d .
H103 H 0.1442(4) 0.5271(4) 0.4063(4) 0.032 Uiso 1 calc R
C104 C 0.1343(4) 0.5599(4) 0.3089(4) 0.027(2) Uani 1 d .
H104 H 0.1239(4) 0.5097(4) 0.2911(4) 0.032 Uiso 1 calc R
C105 C 0.1363(4) 0.6230(4) 0.2644(3) 0.0193(14) Uani 1 d .
C106 C 0.1274(4) 0.6190(4) 0.1903(3) 0.0199(14) Uani 1 d .
C107 C 0.1144(5) 0.5411(4) 0.1533(4) 0.034(2) Uani 1 d .
H10A H 0.0824(26) 0.5076(12) 0.1776(15) 0.050 Uiso 1 calc R
H10B H 0.1645(5) 0.5162(14) 0.1510(23) 0.050 Uiso 1 calc R
H10C H 0.0879(27) 0.5499(5) 0.1078(10) 0.050 Uiso 1 calc R
C108 C 0.1379(5) 0.6884(4) 0.0852(4) 0.028(2) Uani 1 d .
H108 H 0.1437(5) 0.6343(4) 0.0692(4) 0.034 Uiso 1 calc R
C109 C 0.0610(5) 0.7214(5) 0.0483(4) 0.039(2) Uani 1 d .
H10D H 0.0628(14) 0.7210(30) -0.0001(4) 0.058 Uiso 1 calc R
H10E H 0.0541(17) 0.7744(12) 0.0633(21) 0.058 Uiso 1 calc R
H10F H 0.0175(6) 0.6895(19) 0.0585(22) 0.058 Uiso 1 calc R
C110 C 0.2091(5) 0.7345(4) 0.0707(4) 0.029(2) Uani 1 d .
H11A H 0.2011(13) 0.7893(5) 0.0796(23) 0.044 Uiso 1 calc R
H11B H 0.2164(17) 0.7277(23) 0.0237(7) 0.044 Uiso 1 calc R
H11C H 0.2552(6) 0.7160(19) 0.0997(18) 0.044 Uiso 1 calc R
C111 C 0.1075(4) 0.9022(4) 0.3219(3) 0.0219(15) Uani 1 d .
C112 C 0.1372(5) 0.9556(5) 0.3825(4) 0.035(2) Uani 1 d .
C200 C -0.0970(4) 0.8157(4) 0.1330(3) 0.0204(14) Uani 1 d .
C201 C -0.0993(4) 0.8491(4) 0.0686(3) 0.0228(15) Uani 1 d .
H201 H -0.0686(4) 0.8933(4) 0.0627(3) 0.027 Uiso 1 calc R
C202 C -0.1466(4) 0.8172(4) 0.0131(3) 0.0215(15) Uani 1 d .
H202 H -0.1478(4) 0.8402(4) -0.0299(3) 0.026 Uiso 1 calc R
C203 C -0.1921(4) 0.7515(4) 0.0207(4) 0.026(2) Uani 1 d .
H203 H -0.2238(4) 0.7307(4) -0.0171(4) 0.032 Uiso 1 calc R
C204 C -0.1911(4) 0.7166(4) 0.0832(3) 0.026(2) Uani 1 d .
H204 H -0.2206(4) 0.6712(4) 0.0877(3) 0.031 Uiso 1 calc R
C205 C -0.1453(4) 0.7498(4) 0.1405(3) 0.0200(14) Uani 1 d .
C206 C -0.1471(4) 0.7251(4) 0.2118(3) 0.0183(14) Uani 1 d .
C207 C -0.1984(4) 0.6587(4) 0.2289(4) 0.0258(15) Uani 1 d .
H20A H -0.1686(9) 0.6248(15) 0.2618(18) 0.039 Uiso 1 calc R
H20B H -0.2162(23) 0.6293(17) 0.1882(6) 0.039 Uiso 1 calc R
H20C H -0.2433(14) 0.6793(4) 0.2477(22) 0.039 Uiso 1 calc R
C208 C -0.1052(4) 0.7556(4) 0.3300(3) 0.023(2) Uani 1 d .
H208 H -0.1475(4) 0.7182(4) 0.3359(3) 0.028 Uiso 1 calc R
C209 C -0.1232(5) 0.8327(4) 0.3628(4) 0.031(2) Uani 1 d .
H20D H -0.1240(29) 0.8248(7) 0.4109(6) 0.047 Uiso 1 calc R
H20E H -0.1740(13) 0.8517(15) 0.3423(18) 0.047 Uiso 1 calc R
H20F H -0.0832(16) 0.8707(10) 0.3562(22) 0.047 Uiso 1 calc R
C210 C -0.0270(4) 0.7206(4) 0.3618(3) 0.024(2) Uani 1 d .
H21A H -0.0290(10) 0.7102(25) 0.4094(6) 0.036 Uiso 1 calc R
H21B H 0.0149(5) 0.7572(12) 0.3574(20) 0.036 Uiso 1 calc R
H21C H -0.0176(13) 0.6724(14) 0.3389(15) 0.036 Uiso 1 calc R
C211 C 0.0818(4) 0.9286(4) 0.1399(3) 0.0166(13) Uani 1 d .
C212 C 0.0981(4) 0.9972(4) 0.0924(3) 0.0185(14) Uani 1 d .
C300 C -0.3422(4) 0.9250(4) 0.3193(3) 0.0187(14) Uani 1 d .
C301 C -0.3251(4) 0.9062(4) 0.3875(3) 0.025(2) Uani 1 d .
H301 H -0.3183(4) 0.8536(4) 0.4002(3) 0.030 Uiso 1 calc R
C302 C -0.3178(5) 0.9639(4) 0.4379(4) 0.032(2) Uani 1 d .
H302 H -0.3062(5) 0.9502(4) 0.4838(4) 0.038 Uiso 1 calc R
C303 C -0.3281(5) 1.0428(5) 0.4186(4) 0.037(2) Uani 1 d .
H303 H -0.3237(5) 1.0820(5) 0.4519(4) 0.045 Uiso 1 calc R
C304 C -0.3446(5) 1.0625(4) 0.3511(4) 0.031(2) Uani 1 d .
H304 H -0.3519(5) 1.1152(4) 0.3388(4) 0.037 Uiso 1 calc R
C305 C -0.3505(4) 1.0053(4) 0.3006(4) 0.0234(15) Uani 1 d .
C306 C -0.3612(4) 1.0188(4) 0.2269(4) 0.0225(15) Uani 1 d .
C307 C -0.3657(5) 1.1010(4) 0.1979(4) 0.030(2) Uani 1 d .
H30A H -0.3179(13) 1.1125(11) 0.1791(22) 0.045 Uiso 1 calc R
H30B H -0.3719(29) 1.1381(5) 0.2336(6) 0.045 Uiso 1 calc R
H30C H -0.4102(17) 1.1048(9) 0.1626(17) 0.045 Uiso 1 calc R
C308 C -0.3614(4) 0.9601(4) 0.1156(3) 0.0221(15) Uani 1 d .
H308 H -0.3510(4) 1.0149(4) 0.1041(3) 0.027 Uiso 1 calc R
C309 C -0.2961(4) 0.9110(4) 0.0946(4) 0.028(2) Uani 1 d .
H30D H -0.2959(19) 0.9156(23) 0.0461(5) 0.042 Uiso 1 calc R
H30E H -0.3040(16) 0.8569(6) 0.1061(23) 0.042 Uiso 1 calc R
H30F H -0.2463(5) 0.9290(19) 0.1181(19) 0.042 Uiso 1 calc R
C310 C -0.4427(4) 0.9383(5) 0.0788(4) 0.031(2) Uani 1 d .
H31A H -0.4520(13) 0.8832(7) 0.0848(21) 0.047 Uiso 1 calc R
H31B H -0.4449(11) 0.9497(27) 0.0309(6) 0.047 Uiso 1 calc R
H31C H -0.4825(5) 0.9684(21) 0.0974(17) 0.047 Uiso 1 calc R
C311 C -0.4275(4) 0.7143(4) 0.1491(3) 0.0183(14) Uani 1 d .
C312 C -0.4150(4) 0.6535(4) 0.0936(3) 0.0232(15) Uani 1 d .
C400 C -0.5962(4) 0.8290(4) 0.1430(3) 0.0180(14) Uani 1 d .
C401 C -0.5948(4) 0.8004(4) 0.0776(4) 0.026(2) Uani 1 d .
H401 H -0.5677(4) 0.7539(4) 0.0714(4) 0.031 Uiso 1 calc R
C402 C -0.6335(5) 0.8402(4) 0.0204(4) 0.027(2) Uani 1 d .
H402 H -0.6313(5) 0.8205(4) -0.0233(4) 0.033 Uiso 1 calc R
C403 C -0.6747(4) 0.9083(4) 0.0286(3) 0.023(2) Uani 1 d .
H403 H -0.6994(4) 0.9351(4) -0.0096(3) 0.028 Uiso 1 calc R
C404 C -0.6794(4) 0.9369(4) 0.0927(4) 0.023(2) Uani 1 d .
H404 H -0.7085(4) 0.9823(4) 0.0979(4) 0.028 Uiso 1 calc R
C405 C -0.6409(4) 0.8987(4) 0.1504(3) 0.0189(14) Uani 1 d .
C406 C -0.6445(4) 0.9213(4) 0.2209(3) 0.0176(13) Uani 1 d .
C407 C -0.6927(4) 0.9899(4) 0.2387(4) 0.026(2) Uani 1 d .
H40A H -0.7088(23) 1.0207(16) 0.1984(6) 0.038 Uiso 1 calc R
H40B H -0.6615(10) 1.0220(15) 0.2722(18) 0.038 Uiso 1 calc R
H40C H -0.7387(15) 0.9713(4) 0.2570(22) 0.038 Uiso 1 calc R
C408 C -0.6093(4) 0.8863(4) 0.3397(3) 0.0201(14) Uani 1 d .
H408 H -0.6491(4) 0.9269(4) 0.3446(3) 0.024 Uiso 1 calc R
C409 C -0.6360(5) 0.8101(4) 0.3696(4) 0.029(2) Uani 1 d .
H40D H -0.6435(28) 0.8185(8) 0.4165(8) 0.044 Uiso 1 calc R
H40E H -0.5964(13) 0.7703(9) 0.3674(22) 0.044 Uiso 1 calc R
H40F H -0.6850(15) 0.7933(15) 0.3440(16) 0.044 Uiso 1 calc R
C410 C -0.5309(5) 0.9143(4) 0.3765(4) 0.031(2) Uani 1 d .
H41A H -0.4916(8) 0.8741(12) 0.3744(22) 0.047 Uiso 1 calc R
H41B H -0.5361(9) 0.9252(28) 0.4234(7) 0.047 Uiso 1 calc R
H41C H -0.5150(15) 0.9613(17) 0.3550(16) 0.047 Uiso 1 calc R
C411 C -0.4065(4) 0.7253(4) 0.3310(3) 0.0213(15) Uani 1 d .
C412 C -0.3824(5) 0.6611(4) 0.3851(4) 0.029(2) Uani 1 d .

loop_
_atom_type_symbol
_atom_type_description
_atom_type_scat_dispersion_real
_atom_type_scat_dispersion_imag
_atom_type_scat_source
C C 0.0033 0.0016 'International Tables Vol C Tables 4.2.6.8 and 6.1.1.4'
H H 0.0000 0.0000 'International Tables Vol C Tables 4.2.6.8 and 6.1.1.4'
N N 0.0061 0.0033 'International Tables Vol C Tables 4.2.6.8 and 6.1.1.4'
F F 0.0171 0.0103 'International Tables Vol C Tables 4.2.6.8 and 6.1.1.4'
Pd Pd -0.9988 1.0072 'International Tables Vol C Tables 4.2.6.8 and 6.1.1.4'
O O 0.0106 0.0060 'International Tables Vol C Tables 4.2.6.8 and 6.1.1.4'

loop_
_geom_angle_atom_site_label_1
_geom_angle_atom_site_label_2
_geom_angle_atom_site_label_3
_geom_angle
C100 Pd1 N1 81.0(2)
C100 Pd1 O11 92.7(2)
N1 Pd1 O11 172.7(2)
C100 Pd1 O20 178.3(2)
N1 Pd1 O20 100.7(2)
O11 Pd1 O20 85.6(2)
C100 Pd1 Pd2 105.2(2)
N1 Pd1 Pd2 106.2(2)
O11 Pd1 Pd2 78.79(14)
O20 Pd1 Pd2 74.30(13)
C200 Pd2 N2 80.6(2)
C200 Pd2 O21 91.3(2)
N2 Pd2 O21 170.7(2)
C200 Pd2 O10 176.5(2)
N2 Pd2 O10 101.7(2)
O21 Pd2 O10 86.1(2)
C200 Pd2 Pd1 108.8(2)
N2 Pd2 Pd1 109.35(15)
O21 Pd2 Pd1 77.53(13)
O10 Pd2 Pd1 73.05(13)
C300 Pd3 N3 80.9(2)
C300 Pd3 O40 92.4(2)
N3 Pd3 O40 172.4(2)
C300 Pd3 O31 177.1(2)
N3 Pd3 O31 101.4(2)
O40 Pd3 O31 85.2(2)
C300 Pd3 Pd4 108.9(2)
N3 Pd3 Pd4 107.4(2)
O40 Pd3 Pd4 78.03(13)
O31 Pd3 Pd4 72.16(13)
C400 Pd4 N4 81.9(2)
C400 Pd4 O30 91.0(2)
N4 Pd4 O30 172.1(2)
C400 Pd4 O41 176.5(2)
N4 Pd4 O41 101.0(2)
O30 Pd4 O41 85.9(2)
C400 Pd4 Pd3 108.1(2)
N4 Pd4 Pd3 106.6(2)
O30 Pd4 Pd3 78.87(13)
O41 Pd4 Pd3 72.93(13)
C106 N1 C108 120.6(6)
C106 N1 Pd1 115.0(4)
C108 N1 Pd1 124.3(4)
C206 N2 C208 120.4(5)
C206 N2 Pd2 116.4(4)
C208 N2 Pd2 123.2(4)
C306 N3 C308 121.6(6)
C306 N3 Pd3 115.2(4)
C308 N3 Pd3 123.2(4)
C406 N4 C408 121.6(6)
C406 N4 Pd4 114.0(4)
C408 N4 Pd4 124.4(4)
C111 O10 Pd2 126.6(4)
C111 O11 Pd1 125.1(4)
C211 O20 Pd1 126.5(4)
C211 O21 Pd2 126.7(4)
C311 O30 Pd4 122.9(4)
C311 O31 Pd3 127.8(4)
C411 O40 Pd3 123.6(4)
C411 O41 Pd4 124.9(4)
C101 C100 C105 118.1(6)
C101 C100 Pd1 128.1(5)
C105 C100 Pd1 113.7(5)
C100 C101 C102 120.4(6)
C103 C102 C101 120.9(6)
C104 C103 C102 119.5(6)
C103 C104 C105 121.5(7)
C104 C105 C100 119.6(6)
C104 C105 C106 126.4(6)
C100 C105 C106 113.9(6)
N1 C106 C105 115.2(6)
N1 C106 C107 123.7(6)
C105 C106 C107 121.0(6)
N1 C108 C110 110.3(6)
N1 C108 C109 109.8(6)
C110 C108 C109 112.6(6)
O10 C111 O11 130.7(7)
O10 C111 C112 114.5(6)
O11 C111 C112 114.8(6)
F10 C112 F11 108.6(9)
F10 C112 F12 103.6(9)
F11 C112 F12 104.1(8)
F10 C112 C111 111.8(7)
F11 C112 C111 115.3(6)
F12 C112 C111 112.5(7)
C201 C200 C205 118.5(6)
C201 C200 Pd2 127.6(5)
C205 C200 Pd2 114.0(5)
C202 C201 C200 120.5(7)
C203 C202 C201 120.6(7)
C204 C203 C202 120.8(7)
C203 C204 C205 119.4(7)
C204 C205 C200 120.3(6)
C204 C205 C206 125.0(6)
C200 C205 C206 114.5(6)
N2 C206 C205 113.7(6)
N2 C206 C207 125.0(6)
C205 C206 C207 121.3(6)
N2 C208 C209 110.0(6)
N2 C208 C210 109.1(5)
C209 C208 C210 112.4(6)
O20 C211 O21 130.2(6)
O20 C211 C212 115.4(6)
O21 C211 C212 114.4(5)
F21 C212 F22 108.0(5)
F21 C212 F20 107.9(5)
F22 C212 F20 107.7(5)
F21 C212 C211 111.0(5)
F22 C212 C211 112.1(5)
F20 C212 C211 110.0(5)
C301 C300 C305 118.6(6)
C301 C300 Pd3 127.5(5)
C305 C300 Pd3 113.8(5)
C300 C301 C302 121.5(7)
C301 C302 C303 119.0(7)
C304 C303 C302 120.2(7)
C303 C304 C305 121.0(7)
C304 C305 C300 119.6(7)
C304 C305 C306 126.4(7)
C300 C305 C306 114.0(6)
N3 C306 C305 115.1(6)
N3 C306 C307 123.6(6)
C305 C306 C307 121.2(6)
N3 C308 C309 110.5(6)
N3 C308 C310 110.0(6)
C309 C308 C310 113.4(6)
O31 C311 O30 129.7(6)
O31 C311 C312 115.9(6)
O30 C311 C312 114.4(6)
F32 C312 F31 107.4(6)
F32 C312 F30 107.2(6)
F31 C312 F30 105.7(6)
F32 C312 C311 113.2(6)
F31 C312 C311 112.2(5)
F30 C312 C311 110.6(5)
C401 C400 C405 117.7(6)
C401 C400 Pd4 128.5(5)
C405 C400 Pd4 113.7(5)
C400 C401 C402 121.0(7)
C403 C402 C401 120.3(7)
C404 C403 C402 120.2(7)
C403 C404 C405 120.6(6)
C404 C405 C400 120.1(6)
C404 C405 C406 125.6(6)
C400 C405 C406 114.2(6)
N4 C406 C405 115.4(6)
N4 C406 C407 122.8(6)
C405 C406 C407 121.8(6)
N4 C408 C410 110.5(5)
N4 C408 C409 109.7(6)
C410 C408 C409 111.9(6)
O41 C411 O40 131.3(6)
O41 C411 C412 114.2(6)
O40 C411 C412 114.5(6)
F41 C412 F42 107.7(7)
F41 C412 F40 108.4(7)
F42 C412 F40 106.6(6)
F41 C412 C411 110.0(6)
F42 C412 C411 110.2(6)
F40 C412 C411 113.6(6)

loop_
_geom_bond_atom_site_label_1
_geom_bond_atom_site_label_2
_geom_bond_distance
Pd1 C100 1.942(6)
Pd1 N1 2.035(5)
Pd1 O11 2.065(5)
Pd1 O20 2.174(4)
Pd1 Pd2 3.2260(9)
Pd2 C200 1.940(7)
Pd2 N2 2.036(5)
Pd2 O21 2.067(4)
Pd2 O10 2.185(5)
Pd3 C300 1.951(6)
Pd3 N3 2.031(5)
Pd3 O40 2.071(4)
Pd3 O31 2.174(5)
Pd3 Pd4 3.2239(9)
Pd4 C400 1.931(7)
Pd4 N4 2.038(5)
Pd4 O30 2.058(4)
Pd4 O41 2.172(5)
N1 C106 1.295(8)
N1 C108 1.480(8)
N2 C206 1.282(8)
N2 C208 1.483(8)
N3 C306 1.297(8)
N3 C308 1.465(8)
N4 C406 1.315(8)
N4 C408 1.449(8)
F10 C112 1.251(9)
F11 C112 1.257(9)
F12 C112 1.289(10)
F20 C212 1.327(7)
F21 C212 1.320(7)
F22 C212 1.326(7)
F30 C312 1.346(8)
F31 C312 1.324(8)
F32 C312 1.312(8)
F40 C412 1.314(8)
F41 C412 1.298(8)
F42 C412 1.313(8)
O10 C111 1.239(8)
O11 C111 1.242(8)
O20 C211 1.236(8)
O21 C211 1.244(8)
O30 C311 1.253(8)
O31 C311 1.247(8)
O40 C411 1.255(8)
O41 C411 1.231(8)
C100 C101 1.380(9)
C100 C105 1.422(9)
C101 C102 1.387(9)
C102 C103 1.381(10)
C103 C104 1.347(10)
C104 C105 1.387(9)
C105 C106 1.450(9)
C106 C107 1.514(9)
C108 C110 1.503(10)
C108 C109 1.518(10)
C111 C112 1.532(10)
C200 C201 1.388(9)
C200 C205 1.408(9)
C201 C202 1.380(9)
C202 C203 1.377(10)
C203 C204 1.367(9)
C204 C205 1.403(9)
C205 C206 1.471(9)
C206 C207 1.491(9)
C208 C209 1.510(9)
C208 C210 1.516(9)
C211 C212 1.543(8)
C300 C301 1.376(9)
C300 C305 1.415(9)
C301 C302 1.389(10)
C302 C303 1.397(11)
C303 C304 1.366(11)
C304 C305 1.385(10)
C305 C306 1.458(10)
C306 C307 1.506(9)
C308 C309 1.493(9)
C308 C310 1.520(10)
C311 C312 1.540(9)
C400 C401 1.381(9)
C400 C405 1.425(9)
C401 C402 1.402(10)
C402 C403 1.373(10)
C403 C404 1.367(9)
C404 C405 1.394(9)
C405 C406 1.453(9)
C406 C407 1.494(9)
C408 C410 1.509(10)
C408 C409 1.518(9)
C411 C412 1.542(9)
